data_2235211
loop_
_publ_author_name
'Liu, Gang'
'Gao, Jie'

_publ_section_title
;
 2-(4-Methoxyphenoxy)acetohydrazide
;
_journal_coeditor_code RK2352
_journal_issue 6
_journal_name_full 'Acta Crystallographica Section E'
_journal_page_first o1969
_journal_paper_doi 10.1107/S160053681202435X
_journal_volume 68
_journal_year 2012
_chemical_formula_iupac 'C9 H12 N2 O3'
_chemical_formula_moiety 'C9 H12 N2 O3'
_chemical_formula_sum 'C9 H12 N2 O3'
_chemical_formula_weight 196.21
_chemical_name_systematic
;
2-(4-Methoxyphenoxy)acetohydrazide
;
_space_group_IT_number 19
_symmetry_cell_setting orthorhombic
_symmetry_space_group_name_Hall 'P 2ac 2ab'
_symmetry_space_group_name_H-M 'P 21 21 21'
_atom_sites_solution_hydrogens geom
_atom_sites_solution_primary direct
_atom_sites_solution_secondary difmap
_audit_creation_method SHELXL97
_cell_angle_alpha 90.00
_cell_angle_beta 90.00
_cell_angle_gamma 90.00
_cell_formula_units_Z 4
_cell_length_a 4.0964(17)
_cell_length_b 6.382(3)
_cell_length_c 35.608(14)
_cell_measurement_reflns_used 2044
_cell_measurement_temperature 298(2)
_cell_measurement_theta_max 25.16
_cell_measurement_theta_min 2.29
_cell_volume 930.9(7)
_computing_cell_refinement '<i>SAINT</i> (Bruker, 2005)'
_computing_data_collection '<i>APEX2</i> (Bruker, 2005)'
_computing_data_reduction '<i>SAINT</i> (Bruker, 2005)'
_computing_molecular_graphics '<i>SHELXTL</i> (Sheldrick, 2008)'
_computing_publication_material '<i>SHELXTL</i> (Sheldrick, 2008)'
_computing_structure_refinement '<i>SHELXTL</i> (Sheldrick, 2008)'
_computing_structure_solution '<i>SHELXTL</i> (Sheldrick, 2008)'
_diffrn_ambient_temperature 298(2)
_diffrn_measured_fraction_theta_full 1.000
_diffrn_measured_fraction_theta_max 1.000
_diffrn_measurement_device_type 'Bruker SMART APEXII CCD'
_diffrn_measurement_method '\f and \w scans'
_diffrn_radiation_monochromator graphite
_diffrn_radiation_source 'fine-focus sealed tube'
_diffrn_radiation_type MoK\a
_diffrn_radiation_wavelength 0.71073
_diffrn_reflns_av_R_equivalents 0.0211
_diffrn_reflns_av_sigmaI/netI 0.0222
_diffrn_reflns_limit_h_max 4
_diffrn_reflns_limit_h_min -4
_diffrn_reflns_limit_k_max 7
_diffrn_reflns_limit_k_min -7
_diffrn_reflns_limit_l_max 37
_diffrn_reflns_limit_l_min -42
_diffrn_reflns_number 4782
_diffrn_reflns_theta_full 25.05
_diffrn_reflns_theta_max 25.05
_diffrn_reflns_theta_min 1.14
_exptl_absorpt_coefficient_mu 0.106
_exptl_absorpt_correction_T_max 0.9811
_exptl_absorpt_correction_T_min 0.9688
_exptl_absorpt_correction_type multi-scan
_exptl_absorpt_process_details '(<i>SADABS</i>; Bruker, 2005)'
_exptl_crystal_colour colourless
_exptl_crystal_density_diffrn 1.400
_exptl_crystal_density_method 'not measured'
_exptl_crystal_description block
_exptl_crystal_F_000 416
_exptl_crystal_size_max 0.30
_exptl_crystal_size_mid 0.25
_exptl_crystal_size_min 0.18
_refine_diff_density_max 0.093
_refine_diff_density_min -0.149
_refine_ls_extinction_method none
_refine_ls_goodness_of_fit_ref 0.876
_refine_ls_hydrogen_treatment mixed
_refine_ls_matrix_type full
_refine_ls_number_parameters 140
_refine_ls_number_reflns 1631
_refine_ls_number_restraints 0
_refine_ls_restrained_S_all 0.876
_refine_ls_R_factor_all 0.0341
_refine_ls_R_factor_gt 0.0301
_refine_ls_shift/su_max 0.000
_refine_ls_shift/su_mean 0.000
_refine_ls_structure_factor_coef Fsqd
_refine_ls_weighting_details 'calc w=1/[\s^2^(Fo^2^)+(0.0700P)^2^+0.0870P] where P=(Fo^2^+2Fc^2^)/3'
_refine_ls_weighting_scheme calc
_refine_ls_wR_factor_gt 0.0842
_refine_ls_wR_factor_ref 0.0892
_reflns_number_gt 1503
_reflns_number_total 1631
_reflns_threshold_expression I>2\s(I)
_cod_data_source_file rk2352.cif
_cod_data_source_block I
_cod_database_code 2235211
_cod_database_fobs_code 2235211

loop_
_symmetry_equiv_pos_as_xyz
'x, y, z'
'-x+1/2, -y, z+1/2'
'x+1/2, -y+1/2, -z'
'-x, y+1/2, -z+1/2'

loop_
_atom_site_type_symbol
_atom_site_label
_atom_site_fract_x
_atom_site_fract_y
_atom_site_fract_z
_atom_site_U_iso_or_equiv
_atom_site_adp_type
_atom_site_calc_flag
_atom_site_refinement_flags
_atom_site_occupancy
_atom_site_symmetry_multiplicity
O O1 0.7470(4) 0.5028(2) 0.28285(3) 0.0575(4) Uani d . 1 1
O O3 -0.2287(3) 1.24787(16) 0.45169(3) 0.0492(3) Uani d . 1 1
O O2 0.2900(3) 0.86238(18) 0.41321(3) 0.0475(3) Uani d . 1 1
N N1 -0.0331(4) 0.9456(2) 0.47495(3) 0.0375(3) Uani d . 1 1
N N2 -0.2052(4) 0.9626(2) 0.50921(4) 0.0409(4) Uani d . 1 1
C C1 0.9213(6) 0.3121(3) 0.28446(6) 0.0622(6) Uani d . 1 1
H H1A 1.1128 0.3301 0.2997 0.093 Uiso calc R 1 1
H H1B 0.9844 0.2712 0.2596 0.093 Uiso calc R 1 1
H H1C 0.7852 0.2055 0.2953 0.093 Uiso calc R 1 1
C C3 0.4850(5) 0.7769(3) 0.31370(4) 0.0445(4) Uani d . 1 1
H H3 0.4583 0.8404 0.2904 0.053 Uiso calc R 1 1
C C7 0.6851(5) 0.4962(3) 0.35087(5) 0.0456(4) Uani d . 1 1
H H7 0.7943 0.3690 0.3529 0.055 Uiso calc R 1 1
C C2 0.6424(4) 0.5884(3) 0.31602(4) 0.0418(4) Uani d . 1 1
C C6 0.5651(4) 0.5936(3) 0.38255(4) 0.0434(4) Uani d . 1 1
H H6 0.5952 0.5317 0.4059 0.052 Uiso calc R 1 1
C C9 -0.0652(4) 1.0868(2) 0.44833(4) 0.0354(4) Uani d . 1 1
C C5 0.4022(4) 0.7803(2) 0.38004(4) 0.0373(4) Uani d . 1 1
C C8 0.0994(4) 1.0462(2) 0.41147(4) 0.0394(4) Uani d . 1 1
H H8A -0.0641 1.0315 0.3919 0.047 Uiso calc R 1 1
H H8B 0.2376 1.1643 0.4051 0.047 Uiso calc R 1 1
C C4 0.3656(4) 0.8742(3) 0.34537(4) 0.0432(4) Uani d . 1 1
H H4 0.2604 1.0029 0.3434 0.052 Uiso calc R 1 1
H H1 0.085(6) 0.833(3) 0.4716(6) 0.060(6) Uiso d . 1 1
H H2B -0.073(6) 1.041(3) 0.5243(5) 0.063(6) Uiso d . 1 1
H H2A -0.384(6) 1.036(3) 0.5048(5) 0.059(6) Uiso d . 1 1

loop_
_atom_site_aniso_label
_atom_site_aniso_U_11
_atom_site_aniso_U_22
_atom_site_aniso_U_33
_atom_site_aniso_U_12
_atom_site_aniso_U_13
_atom_site_aniso_U_23
O1 0.0747(9) 0.0574(7) 0.0404(7) 0.0081(7) 0.0097(7) -0.0019(5)
O3 0.0573(8) 0.0379(6) 0.0523(7) 0.0129(6) 0.0001(6) 0.0029(5)
O2 0.0616(8) 0.0476(7) 0.0333(6) 0.0157(7) 0.0007(6) 0.0033(5)
N1 0.0445(8) 0.0316(7) 0.0364(7) 0.0048(6) -0.0010(6) 0.0002(5)
N2 0.0459(9) 0.0384(8) 0.0385(7) -0.0022(7) 0.0027(7) -0.0012(6)
C1 0.0675(14) 0.0622(12) 0.0570(12) 0.0038(11) 0.0112(11) -0.0109(9)
C3 0.0533(11) 0.0464(9) 0.0339(8) -0.0017(9) -0.0018(8) 0.0082(7)
C7 0.0549(11) 0.0383(8) 0.0437(9) 0.0064(8) 0.0028(8) 0.0054(7)
C2 0.0445(10) 0.0438(9) 0.0369(9) -0.0057(8) 0.0030(7) -0.0010(7)
C6 0.0536(10) 0.0429(9) 0.0337(8) 0.0032(9) -0.0010(7) 0.0079(7)
C9 0.0363(8) 0.0298(7) 0.0401(8) -0.0019(7) -0.0087(7) -0.0011(7)
C5 0.0396(9) 0.0370(8) 0.0354(8) -0.0015(7) -0.0014(7) 0.0010(6)
C8 0.0430(9) 0.0361(8) 0.0390(8) 0.0026(7) -0.0032(7) 0.0037(7)
C4 0.0495(10) 0.0386(8) 0.0416(9) 0.0032(8) -0.0021(7) 0.0069(7)

loop_
_atom_type_symbol
_atom_type_description
_atom_type_scat_dispersion_real
_atom_type_scat_dispersion_imag
_atom_type_scat_source
C C 0.0033 0.0016 'International Tables Vol C Tables 4.2.6.8 and 6.1.1.4'
H H 0.0000 0.0000 'International Tables Vol C Tables 4.2.6.8 and 6.1.1.4'
N N 0.0061 0.0033 'International Tables Vol C Tables 4.2.6.8 and 6.1.1.4'
O O 0.0106 0.0060 'International Tables Vol C Tables 4.2.6.8 and 6.1.1.4'

loop_
_geom_angle_atom_site_label_1
_geom_angle_atom_site_label_2
_geom_angle_atom_site_label_3
_geom_angle
C2 O1 C1 117.82(13)
C5 O2 C8 117.75(11)
C9 N1 N2 121.34(14)
C9 N1 H1 121.3(13)
N2 N1 H1 117.2(14)
N1 N2 H2B 104.8(14)
N1 N2 H2A 107.4(13)
H2B N2 H2A 107.8(19)
O1 C1 H1A 109.5
O1 C1 H1B 109.5
H1A C1 H1B 109.5
O1 C1 H1C 109.5
H1A C1 H1C 109.5
H1B C1 H1C 109.5
C2 C3 C4 120.96(14)
C2 C3 H3 119.5
C4 C3 H3 119.5
C6 C7 C2 119.79(16)
C6 C7 H7 120.1
C2 C7 H7 120.1
C3 C2 O1 116.49(14)
C3 C2 C7 119.18(15)
O1 C2 C7 124.33(16)
C5 C6 C7 120.86(14)
C5 C6 H6 119.6
C7 C6 H6 119.6
O3 C9 N1 123.78(15)
O3 C9 C8 118.28(13)
N1 C9 C8 117.92(13)
C6 C5 O2 116.09(13)
C6 C5 C4 119.31(14)
O2 C5 C4 124.59(14)
O2 C8 C9 110.77(12)
O2 C8 H8A 109.5
C9 C8 H8A 109.5
O2 C8 H8B 109.5
C9 C8 H8B 109.5
H8A C8 H8B 108.1
C3 C4 C5 119.86(15)
C3 C4 H4 120.1
C5 C4 H4 120.1

loop_
_geom_bond_atom_site_label_1
_geom_bond_atom_site_label_2
_geom_bond_distance
O1 C2 1.3701(19)
O1 C1 1.412(2)
O3 C9 1.2329(18)
O2 C5 1.3714(19)
O2 C8 1.410(2)
N1 C9 1.314(2)
N1 N2 1.413(2)
N1 H1 0.88(2)
N2 H2B 0.91(2)
N2 H2A 0.89(2)
C1 H1A 0.9600
C1 H1B 0.9600
C1 H1C 0.9600
C3 C2 1.367(2)
C3 C4 1.377(2)
C3 H3 0.9300
C7 C6 1.379(2)
C7 C2 1.384(2)
C7 H7 0.9300
C6 C5 1.368(2)
C6 H6 0.9300
C9 C8 1.498(2)
C5 C4 1.380(2)
C8 H8A 0.9700
C8 H8B 0.9700
C4 H4 0.9300

loop_
_geom_hbond_atom_site_label_D
_geom_hbond_atom_site_label_H
_geom_hbond_atom_site_label_A
_geom_hbond_site_symmetry_A
_geom_hbond_distance_DH
_geom_hbond_distance_HA
_geom_hbond_distance_DA
_geom_hbond_angle_DHA
N2 H2A O3 3_476 0.89(2) 2.51(2) 3.155(2) 130.4(16)
N1 H1 N2 3_566 0.88(2) 2.18(2) 2.984(2) 152.2(18)
N2 H2B O3 3_576 0.91(2) 2.13(2) 3.027(2) 167.5(18)

loop_
_geom_torsion_atom_site_label_1
_geom_torsion_atom_site_label_2
_geom_torsion_atom_site_label_3
_geom_torsion_atom_site_label_4
_geom_torsion
C4 C3 C2 O1 178.88(17)
C4 C3 C2 C7 -0.8(3)
C1 O1 C2 C3 177.62(16)
C1 O1 C2 C7 -2.7(3)
C6 C7 C2 C3 0.9(3)
C6 C7 C2 O1 -178.80(17)
C2 C7 C6 C5 0.4(3)
N2 N1 C9 O3 4.3(2)
N2 N1 C9 C8 -174.01(14)
C7 C6 C5 O2 179.31(17)
C7 C6 C5 C4 -1.7(3)
C8 O2 C5 C6 -175.24(14)
C8 O2 C5 C4 5.8(2)
C5 O2 C8 C9 167.00(14)
O3 C9 C8 O2 176.64(14)
N1 C9 C8 O2 -4.9(2)
C2 C3 C4 C5 -0.5(3)
C6 C5 C4 C3 1.7(3)
O2 C5 C4 C3 -179.35(17)

loop_
_cod_related_entry_id
_cod_related_entry_database
_cod_related_entry_code
1 ChemSpider 602112
